data_7150949
loop_
_publ_author_name
'Forke, Ronny'
'J\"ager, Anne'
'Kn\"olker, Hans-Joachim'

_publ_section_title
;
 First total synthesis of clausine L and pityriazole, a metabolite of
 the human pathogenic yeast Malassezia furfur
;
_journal_issue 14
_journal_name_full 'Organic &amp; Biomolecular Chemistry'
_journal_page_first 2481
_journal_page_last 2483
_journal_paper_doi 10.1039/b805451g
_journal_volume 6
_journal_year 2008
_chemical_compound_source synthesis
_chemical_formula_moiety 'C15 H13 N O3'
_chemical_formula_sum 'C15 H13 N O3'
_chemical_formula_weight 255.26
_space_group_IT_number 33
_symmetry_cell_setting orthorhombic
_symmetry_Int_Tables_number 33
_symmetry_space_group_name_Hall 'P 2c -2n'
_symmetry_space_group_name_H-M 'P n a 21'
_atom_sites_solution_hydrogens geom
_atom_sites_solution_primary direct
_atom_sites_solution_secondary difmap
_audit_creation_method SHELXL-97
_cell_angle_alpha 90.00
_cell_angle_beta 90.00
_cell_angle_gamma 90.00
_cell_formula_units_Z 4
_cell_length_a 14.127(1)
_cell_length_b 11.910(2)
_cell_length_c 7.618(2)
_cell_measurement_reflns_used 379
_cell_measurement_temperature 198(2)
_cell_measurement_theta_max 24.129
_cell_measurement_theta_min 4.193
_cell_volume 1281.7(4)
_computing_cell_refinement 'Dirax/lsq (Duisenberg, 1992)'
_computing_data_collection 'Collect (Nonius BV, 1999)'
_computing_data_reduction 'EvalCCD (Duisenberg et al., 2003)'
_computing_molecular_graphics 'ORTEP-3 for Windows (Farrugia, 1997)'
_computing_publication_material 'WinGX (Farrugia 1999), enCIFer (Allen et al. 2004)'
_computing_structure_refinement 'SHELXL-97 (Sheldrick, 1997), WinGX (Farrugia 1999), PLATON (Spek 2005)'
_computing_structure_solution 'SIR2004 (Burla et al., 2005)'
_diffrn_ambient_temperature 198(2)
_diffrn_detector_area_resol_mean 9
_diffrn_measured_fraction_theta_full 0.997
_diffrn_measured_fraction_theta_max 0.997
_diffrn_measurement_device_type KappaCCD
_diffrn_measurement_method \f
_diffrn_radiation_monochromator graphite
_diffrn_radiation_probe x-ray
_diffrn_radiation_type MoK\a
_diffrn_radiation_wavelength 0.71073
_diffrn_reflns_av_R_equivalents 0.0868
_diffrn_reflns_av_sigmaI/netI 0.0722
_diffrn_reflns_limit_h_max 17
_diffrn_reflns_limit_h_min -17
_diffrn_reflns_limit_k_max 14
_diffrn_reflns_limit_k_min -14
_diffrn_reflns_limit_l_max 7
_diffrn_reflns_limit_l_min -9
_diffrn_reflns_number 7318
_diffrn_reflns_theta_full 25.40
_diffrn_reflns_theta_max 25.40
_diffrn_reflns_theta_min 3.35
_diffrn_source 'fine-focus sealed tube'
_exptl_absorpt_coefficient_mu 0.093
_exptl_absorpt_correction_T_max 0.9908
_exptl_absorpt_correction_T_min 0.9709
_exptl_absorpt_correction_type multi-scan
_exptl_absorpt_process_details 'SADABS version 2.10 (Sheldrick,Bruker AXS Inc.,2002)'
_exptl_crystal_colour colourless
_exptl_crystal_density_diffrn 1.323
_exptl_crystal_density_method 'not measured'
_exptl_crystal_description needle
_exptl_crystal_F_000 536
_exptl_crystal_size_max 0.32
_exptl_crystal_size_mid 0.11
_exptl_crystal_size_min 0.10
_refine_diff_density_max 0.163
_refine_diff_density_min -0.180
_refine_diff_density_rms 0.042
_refine_ls_abs_structure_details 'Flack H D (1983), Acta Cryst. A39, 876-881'
_refine_ls_abs_structure_Flack 0.4(18)
_refine_ls_extinction_method none
_refine_ls_goodness_of_fit_ref 1.067
_refine_ls_hydrogen_treatment mixed
_refine_ls_matrix_type full
_refine_ls_number_parameters 178
_refine_ls_number_reflns 2201
_refine_ls_number_restraints 1
_refine_ls_restrained_S_all 1.067
_refine_ls_R_factor_all 0.0829
_refine_ls_R_factor_gt 0.0464
_refine_ls_shift/su_max 0.000
_refine_ls_shift/su_mean 0.000
_refine_ls_structure_factor_coef Fsqd
_refine_ls_weighting_details 'calc w=1/[\s^2^(Fo^2^)+(0.0397P)^2^+0.1664P] where P=(Fo^2^+2Fc^2^)/3'
_refine_ls_weighting_scheme calc
_refine_ls_wR_factor_gt 0.0940
_refine_ls_wR_factor_ref 0.1111
_reflns_number_gt 1582
_reflns_number_total 2201
_reflns_threshold_expression >2sigma(I)
_cod_data_source_file b805451g.txt
_cod_data_source_block an50
_cod_database_code 7150949

loop_
_symmetry_equiv_pos_as_xyz
'x, y, z'
'-x, -y, z+1/2'
'-x+1/2, y+1/2, z+1/2'
'x+1/2, -y+1/2, z'

loop_
_atom_site_label
_atom_site_type_symbol
_atom_site_fract_x
_atom_site_fract_y
_atom_site_fract_z
_atom_site_U_iso_or_equiv
_atom_site_adp_type
_atom_site_occupancy
_atom_site_symmetry_multiplicity
_atom_site_calc_flag
_atom_site_refinement_flags
_atom_site_disorder_assembly
_atom_site_disorder_group
C1 C 0.7334(2) 0.7932(3) 0.1341(4) 0.0393(7) Uani 1 1 d . . .
H1 H 0.7919 0.7863 0.0734 0.047 Uiso 1 1 calc R . .
C2 C 0.6904(2) 0.7022(2) 0.2102(4) 0.0372(7) Uani 1 1 d . . .
C3 C 0.6012(2) 0.7107(2) 0.2943(4) 0.0348(7) Uani 1 1 d . . .
C4 C 0.5572(2) 0.8141(2) 0.3071(4) 0.0340(7) Uani 1 1 d . . .
H4 H 0.4974 0.8205 0.3632 0.041 Uiso 1 1 calc R . .
C4A C 0.6007(2) 0.9077(2) 0.2379(4) 0.0332(7) Uani 1 1 d . . .
C4B C 0.5789(2) 1.0267(2) 0.2367(4) 0.0382(7) Uani 1 1 d . . .
C5 C 0.5075(2) 1.0902(2) 0.3125(5) 0.0472(8) Uani 1 1 d . . .
H5 H 0.4559 1.0551 0.3708 0.057 Uiso 1 1 calc R . .
C6 C 0.5134(3) 1.2058(3) 0.3010(5) 0.0585(10) Uani 1 1 d . . .
H6 H 0.4652 1.2510 0.3518 0.070 Uiso 1 1 calc R . .
C7 C 0.5886(3) 1.2564(3) 0.2165(5) 0.0653(11) Uani 1 1 d . . .
H7 H 0.5922 1.3360 0.2152 0.078 Uiso 1 1 calc R . .
C8 C 0.6588(3) 1.1959(3) 0.1339(5) 0.0567(10) Uani 1 1 d . . .
H8 H 0.7084 1.2318 0.0713 0.068 Uiso 1 1 calc R . .
C8A C 0.6534(2) 1.0792(2) 0.1467(4) 0.0439(8) Uani 1 1 d . . .
N9 N 0.7172(2) 0.9989(2) 0.0902(4) 0.0453(7) Uani 1 1 d . . .
C9A C 0.6876(2) 0.8958(2) 0.1498(4) 0.0376(7) Uani 1 1 d . . .
O10 O 0.72848(15) 0.59621(16) 0.2090(3) 0.0467(6) Uani 1 1 d . . .
C10 C 0.8154(2) 0.5806(3) 0.1152(5) 0.0618(10) Uani 1 1 d . . .
H10A H 0.8657 0.6244 0.1715 0.093 Uiso 1 1 calc R . .
H10B H 0.8075 0.6058 -0.0063 0.093 Uiso 1 1 calc R . .
H10C H 0.8325 0.5008 0.1163 0.093 Uiso 1 1 calc R . .
C11 C 0.5536(2) 0.6103(2) 0.3679(4) 0.0365(7) Uani 1 1 d . . .
O11 O 0.59168(15) 0.53367(18) 0.4441(3) 0.0555(7) Uani 1 1 d . . .
O12 O 0.46045(15) 0.61190(15) 0.3377(3) 0.0427(6) Uani 1 1 d . . .
C12 C 0.4066(2) 0.5184(3) 0.4035(5) 0.0521(9) Uani 1 1 d . . .
H12A H 0.4251 0.5031 0.5251 0.078 Uiso 1 1 calc R . .
H12B H 0.4192 0.4520 0.3312 0.078 Uiso 1 1 calc R . .
H12C H 0.3390 0.5364 0.3990 0.078 Uiso 1 1 calc R . .
H9 H 0.770(2) 1.012(2) 0.035(4) 0.039(9) Uiso 1 1 d . . .

loop_
_atom_site_aniso_label
_atom_site_aniso_U_11
_atom_site_aniso_U_22
_atom_site_aniso_U_33
_atom_site_aniso_U_23
_atom_site_aniso_U_13
_atom_site_aniso_U_12
C1 0.0293(15) 0.0549(19) 0.0336(17) 0.0010(16) 0.0039(15) -0.0032(14)
C2 0.0354(16) 0.0434(17) 0.0328(17) -0.0011(15) -0.0023(15) 0.0048(14)
C3 0.0382(17) 0.0354(17) 0.0309(15) 0.0017(13) -0.0035(14) 0.0006(13)
C4 0.0318(15) 0.0378(16) 0.0325(17) 0.0020(13) 0.0008(14) -0.0032(12)
C4A 0.0351(17) 0.0365(15) 0.0281(15) 0.0029(13) -0.0021(14) -0.0034(13)
C4B 0.0502(18) 0.0359(15) 0.0286(15) 0.0030(14) -0.0033(14) -0.0054(15)
C5 0.063(2) 0.0403(18) 0.0386(18) 0.0022(14) 0.0034(19) 0.0013(16)
C6 0.093(3) 0.041(2) 0.041(2) 0.0023(16) -0.001(2) 0.0071(19)
C7 0.104(3) 0.0373(18) 0.054(2) 0.0039(19) -0.006(3) -0.002(2)
C8 0.087(3) 0.041(2) 0.0418(19) 0.0114(17) -0.008(2) -0.0176(19)
C8A 0.059(2) 0.0446(19) 0.0275(16) 0.0030(15) -0.0071(17) -0.0094(17)
N9 0.0442(16) 0.0493(16) 0.0425(17) 0.0069(12) 0.0053(15) -0.0124(14)
C9A 0.0373(16) 0.0415(18) 0.0341(17) 0.0057(15) -0.0029(14) -0.0088(14)
O10 0.0475(13) 0.0455(12) 0.0471(13) 0.0019(10) 0.0093(12) 0.0116(10)
C10 0.045(2) 0.076(3) 0.065(3) -0.001(2) 0.0114(19) 0.0196(17)
C11 0.0413(19) 0.0357(16) 0.0324(17) 0.0013(13) 0.0021(14) 0.0008(14)
O11 0.0488(13) 0.0491(13) 0.0685(16) 0.0248(12) -0.0048(13) 0.0013(11)
O12 0.0399(12) 0.0400(12) 0.0481(14) 0.0079(10) -0.0006(11) -0.0059(10)
C12 0.053(2) 0.0432(19) 0.060(2) 0.0075(16) -0.002(2) -0.0146(16)

loop_
_atom_type_symbol
_atom_type_description
_atom_type_scat_dispersion_real
_atom_type_scat_dispersion_imag
_atom_type_scat_source
C C 0.0033 0.0016 'International Tables Vol C Tables 4.2.6.8 and 6.1.1.4'
H H 0.0000 0.0000 'International Tables Vol C Tables 4.2.6.8 and 6.1.1.4'
N N 0.0061 0.0033 'International Tables Vol C Tables 4.2.6.8 and 6.1.1.4'
O O 0.0106 0.0060 'International Tables Vol C Tables 4.2.6.8 and 6.1.1.4'

loop_
_geom_angle_atom_site_label_1
_geom_angle_atom_site_label_2
_geom_angle_atom_site_label_3
_geom_angle
_geom_angle_site_symmetry_1
_geom_angle_site_symmetry_3
_geom_angle_publ_flag
C2 C1 C9A 116.9(3) . . ?
C2 C1 H1 121.6 . . ?
C9A C1 H1 121.6 . . ?
C1 C2 O10 123.4(3) . . ?
C1 C2 C3 121.9(3) . . ?
O10 C2 C3 114.7(2) . . ?
C4 C3 C2 119.7(2) . . ?
C4 C3 C11 119.2(3) . . ?
C2 C3 C11 121.1(2) . . ?
C4A C4 C3 119.6(3) . . ?
C4A C4 H4 120.2 . . ?
C3 C4 H4 120.2 . . ?
C4 C4A C9A 119.4(3) . . ?
C4 C4A C4B 134.3(3) . . ?
C9A C4A C4B 106.2(2) . . ?
C5 C4B C8A 120.5(3) . . ?
C5 C4B C4A 133.2(3) . . ?
C8A C4B C4A 106.2(3) . . ?
C6 C5 C4B 118.2(3) . . ?
C6 C5 H5 120.9 . . ?
C4B C5 H5 120.9 . . ?
C7 C6 C5 120.7(3) . . ?
C7 C6 H6 119.7 . . ?
C5 C6 H6 119.7 . . ?
C8 C7 C6 122.6(3) . . ?
C8 C7 H7 118.7 . . ?
C6 C7 H7 118.7 . . ?
C7 C8 C8A 116.8(3) . . ?
C7 C8 H8 121.6 . . ?
C8A C8 H8 121.6 . . ?
N9 C8A C8 129.2(3) . . ?
N9 C8A C4B 109.5(3) . . ?
C8 C8A C4B 121.2(3) . . ?
C9A N9 C8A 108.5(3) . . ?
C9A N9 H9 125.5(19) . . ?
C8A N9 H9 125.8(19) . . ?
N9 C9A C1 128.0(3) . . ?
N9 C9A C4A 109.5(3) . . ?
C1 C9A C4A 122.4(2) . . ?
C2 O10 C10 117.3(2) . . ?
O10 C10 H10A 109.5 . . ?
O10 C10 H10B 109.5 . . ?
H10A C10 H10B 109.5 . . ?
O10 C10 H10C 109.5 . . ?
H10A C10 H10C 109.5 . . ?
H10B C10 H10C 109.5 . . ?
O11 C11 O12 122.2(3) . . ?
O11 C11 C3 126.1(3) . . ?
O12 C11 C3 111.7(3) . . ?
C11 O12 C12 116.7(2) . . ?
O12 C12 H12A 109.5 . . ?
O12 C12 H12B 109.5 . . ?
H12A C12 H12B 109.5 . . ?
O12 C12 H12C 109.5 . . ?
H12A C12 H12C 109.5 . . ?
H12B C12 H12C 109.5 . . ?

loop_
_geom_bond_atom_site_label_1
_geom_bond_atom_site_label_2
_geom_bond_distance
_geom_bond_site_symmetry_2
_geom_bond_publ_flag
C1 C2 1.372(4) . ?
C1 C9A 1.389(4) . ?
C1 H1 0.9500 . ?
C2 O10 1.372(3) . ?
C2 C3 1.417(4) . ?
C3 C4 1.382(4) . ?
C3 C11 1.482(4) . ?
C4 C4A 1.377(4) . ?
C4 H4 0.9500 . ?
C4A C9A 1.406(4) . ?
C4A C4B 1.451(4) . ?
C4B C5 1.387(4) . ?
C4B C8A 1.403(5) . ?
C5 C6 1.383(4) . ?
C5 H5 0.9500 . ?
C6 C7 1.381(5) . ?
C6 H6 0.9500 . ?
C7 C8 1.377(5) . ?
C7 H7 0.9500 . ?
C8 C8A 1.395(4) . ?
C8 H8 0.9500 . ?
C8A N9 1.383(4) . ?
N9 C9A 1.374(4) . ?
N9 H9 0.87(3) . ?
O10 C10 1.433(4) . ?
C10 H10A 0.9800 . ?
C10 H10B 0.9800 . ?
C10 H10C 0.9800 . ?
C11 O11 1.208(3) . ?
C11 O12 1.336(4) . ?
O12 C12 1.439(3) . ?
C12 H12A 0.9800 . ?
C12 H12B 0.9800 . ?
C12 H12C 0.9800 . ?

loop_
_geom_torsion_atom_site_label_1
_geom_torsion_atom_site_label_2
_geom_torsion_atom_site_label_3
_geom_torsion_atom_site_label_4
_geom_torsion
_geom_torsion_site_symmetry_1
_geom_torsion_site_symmetry_2
_geom_torsion_site_symmetry_3
_geom_torsion_site_symmetry_4
_geom_torsion_publ_flag
C9A C1 C2 O10 -178.3(3) . . . . ?
C9A C1 C2 C3 2.8(4) . . . . ?
C1 C2 C3 C4 -2.7(4) . . . . ?
O10 C2 C3 C4 178.4(3) . . . . ?
C1 C2 C3 C11 176.9(3) . . . . ?
O10 C2 C3 C11 -2.1(4) . . . . ?
C2 C3 C4 C4A 0.0(4) . . . . ?
C11 C3 C4 C4A -179.5(3) . . . . ?
C3 C4 C4A C9A 2.3(4) . . . . ?
C3 C4 C4A C4B -175.6(3) . . . . ?
C4 C4A C4B C5 3.4(6) . . . . ?
C9A C4A C4B C5 -174.7(3) . . . . ?
C4 C4A C4B C8A 178.6(3) . . . . ?
C9A C4A C4B C8A 0.5(3) . . . . ?
C8A C4B C5 C6 -1.8(5) . . . . ?
C4A C4B C5 C6 172.9(3) . . . . ?
C4B C5 C6 C7 -0.2(5) . . . . ?
C5 C6 C7 C8 2.8(6) . . . . ?
C6 C7 C8 C8A -3.2(6) . . . . ?
C7 C8 C8A N9 -174.1(3) . . . . ?
C7 C8 C8A C4B 1.2(5) . . . . ?
C5 C4B C8A N9 177.4(3) . . . . ?
C4A C4B C8A N9 1.5(3) . . . . ?
C5 C4B C8A C8 1.3(5) . . . . ?
C4A C4B C8A C8 -174.7(3) . . . . ?
C8 C8A N9 C9A 172.8(3) . . . . ?
C4B C8A N9 C9A -3.0(3) . . . . ?
C8A N9 C9A C1 -175.3(3) . . . . ?
C8A N9 C9A C4A 3.3(3) . . . . ?
C2 C1 C9A N9 177.9(3) . . . . ?
C2 C1 C9A C4A -0.5(4) . . . . ?
C4 C4A C9A N9 179.3(3) . . . . ?
C4B C4A C9A N9 -2.3(3) . . . . ?
C4 C4A C9A C1 -2.1(4) . . . . ?
C4B C4A C9A C1 176.3(3) . . . . ?
C1 C2 O10 C10 -3.2(4) . . . . ?
C3 C2 O10 C10 175.7(3) . . . . ?
C4 C3 C11 O11 -141.4(3) . . . . ?
C2 C3 C11 O11 39.0(5) . . . . ?
C4 C3 C11 O12 39.7(4) . . . . ?
C2 C3 C11 O12 -139.8(3) . . . . ?
O11 C11 O12 C12 1.2(4) . . . . ?
C3 C11 O12 C12 -180.0(3) . . . . ?

loop_
_cod_related_entry_id
_cod_related_entry_database
_cod_related_entry_code
1 ChemSpider 28285416
